data_7055523
loop_
_publ_author_name
'Gao, Xue'
'Song, Jian'
'Sun, Li Xian'
'Xing, Yong Heng'
'Bai, Feng Ying'
'Shi, Zhan'

_publ_section_title
;
 A family of uranium--carboxylic acid hybrid materials: synthesis,
 structure and mixed-dye selective adsorption
;
_journal_issue 7
_journal_name_full 'New J. Chem.'
_journal_page_first 6077
_journal_paper_doi 10.1039/C6NJ00109B
_journal_volume 40
_journal_year 2016
_chemical_formula_sum 'C28 H22 N2 O18 U2'
_chemical_formula_weight 1150.54
_chemical_name_systematic
; 
 ? 
;
_space_group_IT_number 14
_symmetry_cell_setting monoclinic
_symmetry_space_group_name_Hall '-P 2yn'
_symmetry_space_group_name_H-M 'P 1 21/n 1'
_atom_sites_solution_hydrogens geom
_atom_sites_solution_primary direct
_atom_sites_solution_secondary difmap
_audit_creation_method SHELXL-97
_audit_update_record
;
2016-04-14 deposited with the CCDC.
2016-04-27 downloaded from the CCDC.
;
_cell_angle_alpha 90.00
_cell_angle_beta 99.5980(10)
_cell_angle_gamma 90.00
_cell_formula_units_Z 2
_cell_length_a 13.7812(13)
_cell_length_b 7.5010(8)
_cell_length_c 15.1787(14)
_cell_measurement_reflns_used 5138
_cell_measurement_temperature 296(2)
_cell_measurement_theta_max 30.92
_cell_measurement_theta_min 2.72
_cell_volume 1547.1(3)
_computing_cell_refinement 'Bruker SMART'
_computing_data_collection 'Bruker SMART'
_computing_data_reduction 'Bruker SAINT'
_computing_molecular_graphics 'Bruker SHELXTL'
_computing_publication_material 'Bruker SHELXTL'
_computing_structure_refinement 'SHELXL-97 (Sheldrick, 1997)'
_computing_structure_solution 'SHELXS-97 (Sheldrick, 1990)'
_diffrn_ambient_temperature 296(2)
_diffrn_measured_fraction_theta_full 0.999
_diffrn_measured_fraction_theta_max 0.999
_diffrn_measurement_device_type 'CCD area detector'
_diffrn_measurement_method 'phi and omega scans'
_diffrn_radiation_monochromator graphite
_diffrn_radiation_source 'fine-focus sealed tube'
_diffrn_radiation_type MoK\a
_diffrn_radiation_wavelength 0.71073
_diffrn_reflns_av_R_equivalents 0.0264
_diffrn_reflns_av_unetI/netI 0.0302
_diffrn_reflns_limit_h_max 12
_diffrn_reflns_limit_h_min -16
_diffrn_reflns_limit_k_max 8
_diffrn_reflns_limit_k_min -8
_diffrn_reflns_limit_l_max 15
_diffrn_reflns_limit_l_min -18
_diffrn_reflns_number 7532
_diffrn_reflns_theta_full 25.00
_diffrn_reflns_theta_max 25.00
_diffrn_reflns_theta_min 1.85
_diffrn_standards_decay_% 0
_diffrn_standards_interval_count 0
_diffrn_standards_interval_time 0
_diffrn_standards_number 0
_exptl_absorpt_coefficient_mu 10.544
_exptl_absorpt_correction_T_max 0.4186
_exptl_absorpt_correction_T_min 0.2527
_exptl_absorpt_correction_type multi-scan
_exptl_absorpt_process_details sadabs
_exptl_crystal_colour yellow
_exptl_crystal_density_diffrn 2.470
_exptl_crystal_density_method 'not measured'
_exptl_crystal_description block
_exptl_crystal_F_000 1064
_exptl_crystal_size_max 0.18
_exptl_crystal_size_mid 0.12
_exptl_crystal_size_min 0.10
_refine_diff_density_max 0.360
_refine_diff_density_min -0.598
_refine_diff_density_rms 0.106
_refine_ls_extinction_method none
_refine_ls_goodness_of_fit_ref 1.061
_refine_ls_hydrogen_treatment mixed
_refine_ls_matrix_type full
_refine_ls_number_parameters 226
_refine_ls_number_reflns 2711
_refine_ls_number_restraints 0
_refine_ls_restrained_S_all 1.061
_refine_ls_R_factor_all 0.0215
_refine_ls_R_factor_gt 0.0181
_refine_ls_shift/su_max 0.001
_refine_ls_shift/su_mean 0.000
_refine_ls_structure_factor_coef Fsqd
_refine_ls_weighting_details 'calc w=1/[\s^2^(Fo^2^)+(0.0170P)^2^+0.5630P] where P=(Fo^2^+2Fc^2^)/3'
_refine_ls_weighting_scheme calc
_refine_ls_wR_factor_gt 0.0425
_refine_ls_wR_factor_ref 0.0434
_reflns_number_gt 2458
_reflns_number_total 2711
_reflns_threshold_expression >2sigma(I)
_cod_data_source_file c6nj00109b2.cif
_cod_data_source_block 1
_cod_depositor_comments
;
The following automatic conversions were performed:

'_symmetry_cell_setting' value 'Monoclinic' changed to 'monoclinic'
according to
/usr/data/users/saulius/crontab/automatic-downloads/rss-feeds/RSC/lib/dictionaries/cif_core.dic
dictionary named 'cif_core.dic' version 2.4.2 from 2011-04-26.

Automatic conversion script
Id: cif_fix_values 4268 2015-11-12 08:31:59Z antanas 

 Adding full bibliography for 7055523--7055526.cif.
;
_cod_original_sg_symbol_H-M P2(1)/n
_cod_database_code 7055523

loop_
_symmetry_equiv_pos_as_xyz
'x, y, z'
'-x+1/2, y+1/2, -z+1/2'
'-x, -y, -z'
'x-1/2, -y-1/2, z-1/2'

loop_
_atom_site_label
_atom_site_type_symbol
_atom_site_fract_x
_atom_site_fract_y
_atom_site_fract_z
_atom_site_U_iso_or_equiv
_atom_site_adp_type
_atom_site_occupancy
_atom_site_symmetry_multiplicity
_atom_site_calc_flag
_atom_site_refinement_flags
U1 U 0.821280(9) 0.075007(18) 0.030164(8) 0.02370(6) Uani 1 1 d .
C1 C 1.0522(3) -0.0135(5) 0.1319(2) 0.0269(8) Uani 1 1 d .
C2 C 1.0677(3) -0.0303(5) 0.2311(3) 0.0277(9) Uani 1 1 d .
C3 C 1.1624(3) -0.0795(6) 0.2713(3) 0.0408(11) Uani 1 1 d .
H3 H 1.2120 -0.0858 0.2367 0.049 Uiso 1 1 calc R
C4 C 1.1841(3) -0.1191(7) 0.3613(3) 0.0473(12) Uani 1 1 d .
H4 H 1.2476 -0.1527 0.3867 0.057 Uiso 1 1 calc R
C5 C 1.1118(3) -0.1085(6) 0.4130(3) 0.0381(10) Uani 1 1 d .
H5 H 1.1258 -0.1339 0.4738 0.046 Uiso 1 1 calc R
C6 C 1.0182(3) -0.0598(5) 0.3738(3) 0.0307(9) Uani 1 1 d .
H6 H 0.9694 -0.0527 0.4092 0.037 Uiso 1 1 calc R
C7 C 0.9941(2) -0.0210(5) 0.2835(2) 0.0239(8) Uani 1 1 d .
C8 C 0.8900(3) 0.0352(5) 0.2483(3) 0.0263(8) Uani 1 1 d .
C9 C 0.5917(3) 0.1164(5) -0.0941(3) 0.0305(9) Uani 1 1 d .
C10 C 0.5294(3) 0.0547(5) -0.1797(3) 0.0289(9) Uani 1 1 d .
C11 C 0.4296(3) 0.0386(5) -0.1828(3) 0.0303(9) Uani 1 1 d .
H11 H 0.4014 0.0666 -0.1330 0.036 Uiso 1 1 calc R
C12 C 0.4080(3) -0.0546(5) -0.3315(3) 0.0375(10) Uani 1 1 d .
H12 H 0.3654 -0.0923 -0.3822 0.045 Uiso 1 1 calc R
C13 C 0.5059(3) -0.0377(6) -0.3335(3) 0.0411(11) Uani 1 1 d .
H13 H 0.5311 -0.0602 -0.3855 0.049 Uiso 1 1 calc R
C14 C 0.5673(3) 0.0142(6) -0.2553(3) 0.0370(10) Uani 1 1 d .
H14 H 0.6348 0.0216 -0.2544 0.044 Uiso 1 1 calc R
N1 N 0.3735(2) -0.0173(5) -0.2575(2) 0.0324(8) Uani 1 1 d .
H1 H 0.3114 -0.0298 -0.2576 0.039 Uiso 1 1 calc R
O1 O 0.87343(19) 0.2781(4) 0.00475(17) 0.0370(7) Uani 1 1 d .
O2 O 0.76745(18) -0.1281(4) 0.05661(18) 0.0327(6) Uani 1 1 d .
O3 O 0.68414(18) 0.1033(4) -0.08852(18) 0.0360(7) Uani 1 1 d .
O4 O 0.69310(19) 0.2371(4) 0.08556(19) 0.0484(8) Uani 1 1 d .
H4A H 0.6992 0.2779 0.1384 0.073 Uiso 1 1 d R
H4B H 0.6350 0.2579 0.0587 0.073 Uiso 1 1 d R
O5 O 0.87428(17) 0.1401(4) 0.18236(16) 0.0269(6) Uani 1 1 d .
O6 O 0.97272(18) -0.0636(3) 0.08715(17) 0.0293(6) Uani 1 1 d .
O7 O 1.12415(19) 0.0412(4) 0.09781(17) 0.0327(7) Uani 1 1 d .
O8 O 0.8230(2) -0.0212(5) 0.2875(2) 0.0474(8) Uani 1 1 d .
O9 O 0.5477(2) 0.1727(5) -0.03554(19) 0.0473(8) Uani 1 1 d .

loop_
_atom_site_aniso_label
_atom_site_aniso_U_11
_atom_site_aniso_U_22
_atom_site_aniso_U_33
_atom_site_aniso_U_23
_atom_site_aniso_U_13
_atom_site_aniso_U_12
U1 0.01681(9) 0.03339(10) 0.02032(9) 0.00046(6) 0.00142(6) -0.00033(5)
C1 0.0178(19) 0.037(2) 0.026(2) -0.0037(17) 0.0022(16) 0.0034(16)
C2 0.0201(19) 0.036(2) 0.027(2) -0.0010(17) 0.0019(16) -0.0032(15)
C3 0.018(2) 0.072(3) 0.033(2) 0.005(2) 0.0044(17) 0.0014(18)
C4 0.023(2) 0.078(4) 0.038(3) 0.004(2) -0.0046(19) 0.004(2)
C5 0.032(2) 0.055(3) 0.023(2) 0.0070(19) -0.0048(17) -0.0005(19)
C6 0.026(2) 0.041(3) 0.025(2) -0.0012(17) 0.0036(16) -0.0022(16)
C7 0.0172(18) 0.030(2) 0.0230(19) 0.0008(16) -0.0014(15) -0.0039(14)
C8 0.0231(19) 0.031(2) 0.024(2) -0.0048(17) 0.0028(16) -0.0008(15)
C9 0.024(2) 0.036(2) 0.029(2) 0.0041(18) -0.0015(16) 0.0017(16)
C10 0.0221(19) 0.031(2) 0.031(2) 0.0011(17) -0.0028(16) 0.0018(15)
C11 0.023(2) 0.037(3) 0.030(2) 0.0044(17) 0.0021(17) 0.0011(16)
C12 0.030(2) 0.036(3) 0.041(3) -0.0037(19) -0.0110(19) -0.0005(17)
C13 0.037(3) 0.052(3) 0.034(2) -0.008(2) 0.0056(19) 0.0003(19)
C14 0.0187(19) 0.056(3) 0.035(2) -0.005(2) 0.0017(17) -0.0002(18)
N1 0.0169(16) 0.040(2) 0.039(2) 0.0026(16) -0.0006(14) -0.0013(13)
O1 0.0367(16) 0.0398(17) 0.0332(15) 0.0069(13) 0.0017(12) -0.0067(12)
O2 0.0244(14) 0.0392(17) 0.0343(15) 0.0025(13) 0.0039(11) -0.0044(11)
O3 0.0174(13) 0.059(2) 0.0286(15) -0.0001(13) -0.0049(11) 0.0032(12)
O4 0.0302(15) 0.075(2) 0.0365(16) -0.0196(16) -0.0045(12) 0.0198(15)
O5 0.0249(13) 0.0321(14) 0.0230(14) 0.0003(12) 0.0022(11) 0.0051(11)
O6 0.0205(13) 0.0439(17) 0.0226(13) -0.0027(12) 0.0009(11) 0.0023(11)
O7 0.0234(14) 0.0511(19) 0.0247(14) -0.0021(12) 0.0072(11) -0.0035(11)
O8 0.0222(15) 0.083(2) 0.0380(18) 0.0247(17) 0.0080(13) 0.0029(14)
O9 0.0285(15) 0.076(2) 0.0367(17) -0.0141(16) 0.0038(13) 0.0045(15)

loop_
_atom_type_symbol
_atom_type_description
_atom_type_scat_dispersion_real
_atom_type_scat_dispersion_imag
_atom_type_scat_source
C C 0.0033 0.0016 'International Tables Vol C Tables 4.2.6.8 and 6.1.1.4'
H H 0.0000 0.0000 'International Tables Vol C Tables 4.2.6.8 and 6.1.1.4'
N N 0.0061 0.0033 'International Tables Vol C Tables 4.2.6.8 and 6.1.1.4'
O O 0.0106 0.0060 'International Tables Vol C Tables 4.2.6.8 and 6.1.1.4'
U U -9.6767 9.6646 'International Tables Vol C Tables 4.2.6.8 and 6.1.1.4'

loop_
_geom_angle_atom_site_label_1
_geom_angle_atom_site_label_2
_geom_angle_atom_site_label_3
_geom_angle
_geom_angle_site_symmetry_1
_geom_angle_site_symmetry_3
O1 U1 O2 179.15(13) . .
O1 U1 O5 87.95(11) . .
O2 U1 O5 91.67(11) . .
O1 U1 O6 95.35(11) . .
O2 U1 O6 85.21(10) . .
O5 U1 O6 67.76(8) . .
O1 U1 O7 86.64(11) . 3_755
O2 U1 O7 94.12(11) . 3_755
O5 U1 O7 142.52(9) . 3_755
O6 U1 O7 75.87(9) . 3_755
O1 U1 O3 93.35(11) . .
O2 U1 O3 86.49(11) . .
O5 U1 O3 142.83(9) . .
O6 U1 O3 148.56(9) . .
O7 U1 O3 74.55(9) 3_755 .
O1 U1 O4 89.41(12) . .
O2 U1 O4 89.75(12) . .
O5 U1 O4 71.24(9) . .
O6 U1 O4 138.49(9) . .
O7 U1 O4 145.64(9) 3_755 .
O3 U1 O4 71.63(9) . .
O6 C1 O7 123.6(3) . .
O6 C1 C2 119.4(3) . .
O7 C1 C2 116.9(3) . .
C7 C2 C3 118.8(4) . .
C7 C2 C1 125.3(3) . .
C3 C2 C1 115.5(3) . .
C4 C3 C2 121.4(4) . .
C4 C3 H3 119.3 . .
C2 C3 H3 119.3 . .
C5 C4 C3 119.8(4) . .
C5 C4 H4 120.1 . .
C3 C4 H4 120.1 . .
C4 C5 C6 119.1(4) . .
C4 C5 H5 120.4 . .
C6 C5 H5 120.4 . .
C5 C6 C7 122.4(4) . .
C5 C6 H6 118.8 . .
C7 C6 H6 118.8 . .
C6 C7 C2 118.5(3) . .
C6 C7 C8 117.9(3) . .
C2 C7 C8 123.6(3) . .
O8 C8 O5 123.0(3) . .
O8 C8 C7 118.1(3) . .
O5 C8 C7 118.9(3) . .
O9 C9 O3 126.1(4) . .
O9 C9 C10 116.7(3) . .
O3 C9 C10 117.2(4) . .
C14 C10 C11 118.1(4) . .
C14 C10 C9 123.2(3) . .
C11 C10 C9 118.7(4) . .
N1 C11 C10 119.6(4) . .
N1 C11 H11 120.2 . .
C10 C11 H11 120.2 . .
N1 C12 C13 119.8(4) . .
N1 C12 H12 120.1 . .
C13 C12 H12 120.1 . .
C12 C13 C14 118.1(4) . .
C12 C13 H13 120.9 . .
C14 C13 H13 120.9 . .
C10 C14 C13 120.8(4) . .
C10 C14 H14 119.6 . .
C13 C14 H14 119.6 . .
C12 N1 C11 123.5(3) . .
C12 N1 H1 118.3 . .
C11 N1 H1 118.3 . .
C9 O3 U1 135.8(3) . .
U1 O4 H4A 123.3 . .
U1 O4 H4B 127.7 . .
H4A O4 H4B 108.9 . .
C8 O5 U1 129.2(2) . .
C1 O6 U1 135.2(2) . .
C1 O7 U1 126.7(2) . 3_755

loop_
_geom_bond_atom_site_label_1
_geom_bond_atom_site_label_2
_geom_bond_distance
_geom_bond_site_symmetry_2
U1 O1 1.755(3) .
U1 O2 1.770(3) .
U1 O5 2.355(2) .
U1 O6 2.363(2) .
U1 O7 2.364(3) 3_755
U1 O3 2.393(2) .
U1 O4 2.408(3) .
C1 O6 1.247(4) .
C1 O7 1.261(5) .
C1 C2 1.490(5) .
C2 C7 1.392(5) .
C2 C3 1.395(5) .
C3 C4 1.382(6) .
C3 H3 0.9300 .
C4 C5 1.369(6) .
C4 H4 0.9300 .
C5 C6 1.377(5) .
C5 H5 0.9300 .
C6 C7 1.387(5) .
C6 H6 0.9300 .
C7 C8 1.505(5) .
C8 O8 1.252(5) .
C8 O5 1.263(4) .
C9 O9 1.232(5) .
C9 O3 1.267(4) .
C9 C10 1.506(5) .
C10 C14 1.372(6) .
C10 C11 1.374(5) .
C11 N1 1.328(5) .
C11 H11 0.9300 .
C12 N1 1.322(6) .
C12 C13 1.360(6) .
C12 H12 0.9300 .
C13 C14 1.393(6) .
C13 H13 0.9300 .
C14 H14 0.9300 .
N1 H1 0.8600 .
O4 H4A 0.8501 .
O4 H4B 0.8496 .
O7 U1 2.363(3) 3_755

loop_
_geom_hbond_atom_site_label_D
_geom_hbond_atom_site_label_H
_geom_hbond_atom_site_label_A
_geom_hbond_distance_DH
_geom_hbond_distance_HA
_geom_hbond_distance_DA
_geom_hbond_angle_DHA
_geom_hbond_site_symmetry_A
O4 H4A O8 0.85 1.93 2.682(4) 146.0 2_655
C12 H12 O2 0.93 2.58 3.347(5) 139.8 4
N1 H1 O8 0.86 1.87 2.686(4) 157.2 3_655
